data_7053468
loop_
_publ_author_name
'Li, Hongyan'
'Antoline, Jennifer E.'
'Yang, Jin-Haek'
'Al-Rashid, Ziyad F'
'Hsung, Richard P.'

_publ_section_title
;
 A Stereoselective Intramolecular Cyclopropanation via a De Novo Class of
 Push-Pull Carbenes Derived from DMDO-Epoxidations of Chiral Ynamides.
;
_journal_issue 7
_journal_name_full 'New journal of chemistry = Nouveau journal de chimie'
_journal_page_first 1309
_journal_page_last 1316
_journal_paper_doi 10.1039/c0nj00063a
_journal_volume 34
_journal_year 2010
_chemical_absolute_configuration rm
_chemical_formula_moiety 'C16 H17 N O3'
_chemical_formula_sum 'C16 H17 N O3'
_chemical_formula_weight 271.31
_chemical_name_common 09021a
_chemical_name_systematic
;
?
;
_space_group_IT_number 4
_symmetry_cell_setting monoclinic
_symmetry_space_group_name_Hall 'P 2yb'
_symmetry_space_group_name_H-M 'P 1 21 1'
_atom_sites_solution_hydrogens geom
_atom_sites_solution_primary direct
_atom_sites_solution_secondary difmap
_audit_creation_method SHELXL-97
_cell_angle_alpha 90.00
_cell_angle_beta 94.257(4)
_cell_angle_gamma 90.00
_cell_formula_units_Z 6
_cell_length_a 11.821(3)
_cell_length_b 5.9677(17)
_cell_length_c 29.515(8)
_cell_measurement_reflns_used 2709
_cell_measurement_temperature 173(2)
_cell_measurement_theta_max 25.02
_cell_measurement_theta_min 2.60
_cell_volume 2076.4(10)
_computing_cell_refinement 'Bruker SMART'
_computing_data_collection 'Bruker SMART'
_computing_data_reduction 'Bruker SAINT'
_computing_molecular_graphics 'Bruker SHELXTL'
_computing_publication_material 'Bruker SHELXTL'
_computing_structure_refinement 'Bruker SHELXTL'
_computing_structure_solution SIR-97
_diffrn_ambient_temperature 173(2)
_diffrn_measured_fraction_theta_full 0.997
_diffrn_measured_fraction_theta_max 0.997
_diffrn_measurement_device_type 'CCD area detector'
_diffrn_measurement_method 'phi and omega scans'
_diffrn_radiation_monochromator graphite
_diffrn_radiation_source 'sealed tube'
_diffrn_radiation_type MoK\a
_diffrn_radiation_wavelength 0.71073
_diffrn_reflns_av_R_equivalents 0.0474
_diffrn_reflns_av_sigmaI/netI 0.0514
_diffrn_reflns_limit_h_max 14
_diffrn_reflns_limit_h_min -14
_diffrn_reflns_limit_k_max 7
_diffrn_reflns_limit_k_min -7
_diffrn_reflns_limit_l_max 35
_diffrn_reflns_limit_l_min 0
_diffrn_reflns_number 20633
_diffrn_reflns_theta_full 25.10
_diffrn_reflns_theta_max 25.10
_diffrn_reflns_theta_min 1.38
_exptl_absorpt_coefficient_mu 0.090
_exptl_absorpt_correction_T_max 0.9946
_exptl_absorpt_correction_T_min 0.9563
_exptl_absorpt_correction_type multi-scan
_exptl_absorpt_process_details 'SADABS (Sheldrick, 2008)'
_exptl_crystal_colour Colorless
_exptl_crystal_density_diffrn 1.302
_exptl_crystal_density_method 'not measured'
_exptl_crystal_description Needle
_exptl_crystal_F_000 864
_exptl_crystal_size_max 0.50
_exptl_crystal_size_mid 0.12
_exptl_crystal_size_min 0.06
_refine_diff_density_max 0.170
_refine_diff_density_min -0.187
_refine_diff_density_rms 0.041
_refine_ls_abs_structure_details 'Flack H D (1983), Acta Cryst. A39, 876-881'
_refine_ls_abs_structure_Flack 1.0(9)
_refine_ls_extinction_method none
_refine_ls_goodness_of_fit_ref 1.052
_refine_ls_hydrogen_treatment constr
_refine_ls_matrix_type full
_refine_ls_number_parameters 541
_refine_ls_number_reflns 7331
_refine_ls_number_restraints 1
_refine_ls_restrained_S_all 1.052
_refine_ls_R_factor_all 0.0682
_refine_ls_R_factor_gt 0.0432
_refine_ls_shift/su_max 0.000
_refine_ls_shift/su_mean 0.000
_refine_ls_structure_factor_coef Fsqd
_refine_ls_weighting_details 'calc w=1/[\s^2^(Fo^2^)+(0.0458P)^2^+0.4637P] where P=(Fo^2^+2Fc^2^)/3'
_refine_ls_weighting_scheme calc
_refine_ls_wR_factor_gt 0.0940
_refine_ls_wR_factor_ref 0.1056
_reflns_number_gt 5739
_reflns_number_total 7331
_reflns_threshold_expression >2sigma(I)
_cod_data_source_file c0nj00063a.txt
_cod_data_source_block 09021a
_cod_depositor_comments
;
The following automatic conversions were performed:

'_symmetry_cell_setting' value 'Monoclinic' changed to 'monoclinic'
according to /home/saulius/struct/CIF-dictionaries/cif_core.dic
dictionary named 'cif_core.dic' version 2.4.2 from
2011-04-26.

'_exptl_absorpt_correction_type' value 'Multi-scan'
changed to 'multi-scan' according to
/home/saulius/struct/CIF-dictionaries/cif_core.dic dictionary named
'cif_core.dic' version 2.4.2 from 2011-04-26.

Automatic conversion script
Id: cif_fix_values 1891 2012-01-12 08:04:46Z andrius 
;
_cod_original_sg_symbol_H-M P2(1)
_cod_database_code 7053468

loop_
_symmetry_equiv_pos_as_xyz
'x, y, z'
'-x, y+1/2, -z'

loop_
_atom_site_label
_atom_site_type_symbol
_atom_site_fract_x
_atom_site_fract_y
_atom_site_fract_z
_atom_site_U_iso_or_equiv
_atom_site_adp_type
_atom_site_occupancy
_atom_site_symmetry_multiplicity
_atom_site_calc_flag
_atom_site_refinement_flags
O1A O 0.30070(16) -0.0954(3) 0.51568(6) 0.0375(5) Uani 1 1 d .
O2A O 0.13961(15) 0.1033(4) 0.50451(6) 0.0418(5) Uani 1 1 d .
O3A O 0.34044(15) 0.0003(4) 0.62508(6) 0.0386(5) Uani 1 1 d .
N1A N 0.28427(16) 0.2637(4) 0.54342(7) 0.0263(5) Uani 1 1 d .
C1A C 0.2486(2) 0.0773(5) 0.52104(8) 0.0301(7) Uani 1 1 d .
C2A C 0.1095(2) 0.3362(6) 0.51096(9) 0.0423(8) Uani 1 1 d .
H2AA H 0.0291 0.3502 0.5178 0.051 Uiso 1 1 calc R
H2AB H 0.1219 0.4255 0.4835 0.051 Uiso 1 1 calc R
C3A C 0.1881(2) 0.4125(5) 0.55094(8) 0.0285(6) Uani 1 1 d .
H3AA H 0.2094 0.5736 0.5479 0.034 Uiso 1 1 calc R
C4A C 0.3907(2) 0.2640(5) 0.56905(8) 0.0242(6) Uani 1 1 d .
C5A C 0.4134(2) 0.1004(5) 0.60660(9) 0.0289(6) Uani 1 1 d .
C6A C 0.5400(2) 0.0737(5) 0.61624(9) 0.0360(7) Uani 1 1 d .
H6AA H 0.5596 -0.0832 0.6244 0.043 Uiso 1 1 calc R
H6AB H 0.5685 0.1730 0.6414 0.043 Uiso 1 1 calc R
C7A C 0.5905(2) 0.1409(5) 0.57154(9) 0.0374(7) Uani 1 1 d .
H7AA H 0.6636 0.2200 0.5778 0.045 Uiso 1 1 calc R
H7AB H 0.6032 0.0069 0.5528 0.045 Uiso 1 1 calc R
C8A C 0.5036(2) 0.2937(5) 0.54761(9) 0.0334(7) Uani 1 1 d .
H8AA H 0.5025 0.3079 0.5138 0.040 Uiso 1 1 calc R
C9A C 0.4584(2) 0.4812(5) 0.57367(10) 0.0356(7) Uani 1 1 d .
H9AA H 0.4283 0.6132 0.5564 0.043 Uiso 1 1 calc R
H9AB H 0.4972 0.5161 0.6037 0.043 Uiso 1 1 calc R
C10A C 0.1404(2) 0.3669(5) 0.59684(8) 0.0293(6) Uani 1 1 d .
H10A H 0.1130 0.2102 0.5973 0.035 Uiso 1 1 calc R
H10B H 0.2025 0.3823 0.6211 0.035 Uiso 1 1 calc R
C11A C 0.0444(2) 0.5215(5) 0.60741(8) 0.0266(6) Uani 1 1 d .
C12A C -0.0681(2) 0.4607(5) 0.59849(9) 0.0359(7) Uani 1 1 d .
H12A H -0.0860 0.3187 0.5853 0.043 Uiso 1 1 calc R
C13A C -0.1549(2) 0.6042(6) 0.60854(10) 0.0422(8) Uani 1 1 d .
H13A H -0.2316 0.5609 0.6019 0.051 Uiso 1 1 calc R
C14A C -0.1302(2) 0.8092(5) 0.62812(9) 0.0394(7) Uani 1 1 d .
H14A H -0.1899 0.9072 0.6350 0.047 Uiso 1 1 calc R
C15A C -0.0189(2) 0.8723(5) 0.63770(9) 0.0365(7) Uani 1 1 d .
H15A H -0.0016 1.0126 0.6518 0.044 Uiso 1 1 calc R
C16A C 0.0674(2) 0.7304(5) 0.62676(9) 0.0331(7) Uani 1 1 d .
H16A H 0.1440 0.7767 0.6326 0.040 Uiso 1 1 calc R
O1B O 0.55188(16) 0.3914(3) 0.80950(6) 0.0352(5) Uani 1 1 d .
O2B O 0.70779(16) 0.5853(4) 0.83385(6) 0.0443(5) Uani 1 1 d .
O3B O 0.57176(16) 0.4946(4) 0.69769(7) 0.0443(5) Uani 1 1 d .
N1B N 0.58690(17) 0.7472(4) 0.78367(7) 0.0259(5) Uani 1 1 d .
C1B C 0.6088(2) 0.5599(5) 0.80848(8) 0.0294(6) Uani 1 1 d .
C2B C 0.7444(3) 0.8168(6) 0.82961(9) 0.0455(8) Uani 1 1 d .
H2BA H 0.8280 0.8261 0.8293 0.055 Uiso 1 1 calc R
H2BB H 0.7199 0.9091 0.8550 0.055 Uiso 1 1 calc R
C3B C 0.6869(2) 0.8929(5) 0.78461(8) 0.0300(6) Uani 1 1 d .
H3BA H 0.6641 1.0539 0.7862 0.036 Uiso 1 1 calc R
C4B C 0.4955(2) 0.7518(4) 0.75004(8) 0.0248(6) Uani 1 1 d .
C5B C 0.4902(2) 0.5901(5) 0.71129(9) 0.0307(6) Uani 1 1 d .
C6B C 0.3686(2) 0.5605(5) 0.69362(9) 0.0360(7) Uani 1 1 d .
H6BA H 0.3532 0.4022 0.6852 0.043 Uiso 1 1 calc R
H6BB H 0.3508 0.6560 0.6666 0.043 Uiso 1 1 calc R
C7B C 0.2981(2) 0.6311(6) 0.73270(10) 0.0410(8) Uani 1 1 d .
H7BA H 0.2291 0.7127 0.7209 0.049 Uiso 1 1 calc R
H7BB H 0.2748 0.4983 0.7498 0.049 Uiso 1 1 calc R
C8B C 0.3738(2) 0.7814(5) 0.76274(9) 0.0338(7) Uani 1 1 d .
H8BA H 0.3594 0.7938 0.7956 0.041 Uiso 1 1 calc R
C9B C 0.4320(2) 0.9688(5) 0.74118(9) 0.0322(6) Uani 1 1 d .
H9BA H 0.4550 1.0993 0.7604 0.039 Uiso 1 1 calc R
H9BB H 0.4073 1.0059 0.7093 0.039 Uiso 1 1 calc R
C10B C 0.7564(2) 0.8525(5) 0.74369(8) 0.0309(6) Uani 1 1 d .
H10C H 0.7813 0.6940 0.7437 0.037 Uiso 1 1 calc R
H10D H 0.7077 0.8788 0.7154 0.037 Uiso 1 1 calc R
C11B C 0.8587(2) 1.0014(5) 0.74388(8) 0.0297(6) Uani 1 1 d .
C12B C 0.9623(2) 0.9324(5) 0.76422(10) 0.0394(7) Uani 1 1 d .
H12B H 0.9689 0.7889 0.7781 0.047 Uiso 1 1 calc R
C13B C 1.0559(3) 1.0704(7) 0.76447(13) 0.0579(10) Uani 1 1 d .
H13B H 1.1266 1.0219 0.7785 0.069 Uiso 1 1 calc R
C14B C 1.0467(3) 1.2790(7) 0.74442(14) 0.0658(11) Uani 1 1 d .
H14B H 1.1108 1.3752 0.7451 0.079 Uiso 1 1 calc R
C15B C 0.9447(3) 1.3481(6) 0.72335(12) 0.0546(9) Uani 1 1 d .
H15B H 0.9390 1.4896 0.7086 0.065 Uiso 1 1 calc R
C16B C 0.8509(2) 1.2109(5) 0.72373(10) 0.0364(7) Uani 1 1 d .
H16B H 0.7801 1.2607 0.7100 0.044 Uiso 1 1 calc R
O1C O 0.10494(18) 0.6228(4) 0.85316(7) 0.0445(5) Uani 1 1 d .
O2C O 0.26979(15) 0.4541(3) 0.84116(6) 0.0382(5) Uani 1 1 d .
O3C O 0.12722(16) 0.4834(4) 0.97016(7) 0.0488(6) Uani 1 1 d .
N1C N 0.15000(17) 0.2729(4) 0.88212(7) 0.0266(5) Uani 1 1 d .
C1C C 0.1669(2) 0.4628(5) 0.85897(9) 0.0303(6) Uani 1 1 d .
C2C C 0.3223(3) 0.2431(6) 0.85228(10) 0.0442(8) Uani 1 1 d .
H2CA H 0.4003 0.2663 0.8661 0.053 Uiso 1 1 calc R
H2CB H 0.3263 0.1508 0.8246 0.053 Uiso 1 1 calc R
C3C C 0.2499(2) 0.1270(5) 0.88583(8) 0.0263(6) Uani 1 1 d .
H3CA H 0.2291 -0.0271 0.8748 0.032 Uiso 1 1 calc R
C4C C 0.0532(2) 0.2540(5) 0.90805(8) 0.0252(6) Uani 1 1 d .
C5C C 0.0480(2) 0.3937(5) 0.94964(9) 0.0302(6) Uani 1 1 d .
C6C C -0.0750(2) 0.4119(5) 0.96001(9) 0.0333(7) Uani 1 1 d .
H6CA H -0.0909 0.5616 0.9725 0.040 Uiso 1 1 calc R
H6CB H -0.0939 0.2964 0.9823 0.040 Uiso 1 1 calc R
C7C C -0.1434(2) 0.3755(6) 0.91469(9) 0.0385(7) Uani 1 1 d .
H7CA H -0.1624 0.5204 0.8997 0.046 Uiso 1 1 calc R
H7CB H -0.2146 0.2935 0.9191 0.046 Uiso 1 1 calc R
C8C C -0.0656(2) 0.2368(5) 0.88654(9) 0.0326(7) Uani 1 1 d .
H8CA H -0.0775 0.2429 0.8527 0.039 Uiso 1 1 calc R
C9C C -0.0116(2) 0.0355(5) 0.90777(10) 0.0348(7) Uani 1 1 d .
H9CA H 0.0119 -0.0851 0.8874 0.042 Uiso 1 1 calc R
H9CB H -0.0390 -0.0168 0.9368 0.042 Uiso 1 1 calc R
C10C C 0.3058(2) 0.1166(6) 0.93390(9) 0.0395(7) Uani 1 1 d .
H10E H 0.3139 0.2709 0.9460 0.047 Uiso 1 1 calc R
H10F H 0.2557 0.0330 0.9533 0.047 Uiso 1 1 calc R
C11C C 0.4209(2) 0.0063(5) 0.93683(8) 0.0315(6) Uani 1 1 d .
C12C C 0.5125(2) 0.1108(5) 0.95988(9) 0.0319(6) Uani 1 1 d .
H12C H 0.5024 0.2531 0.9734 0.038 Uiso 1 1 calc R
C13C C 0.6184(2) 0.0120(6) 0.96350(9) 0.0391(7) Uani 1 1 d .
H13C H 0.6800 0.0861 0.9797 0.047 Uiso 1 1 calc R
C14C C 0.6353(2) -0.1928(6) 0.94380(9) 0.0408(8) Uani 1 1 d .
H14C H 0.7083 -0.2603 0.9463 0.049 Uiso 1 1 calc R
C15C C 0.5463(3) -0.2988(5) 0.92055(10) 0.0405(8) Uani 1 1 d .
H15C H 0.5579 -0.4391 0.9064 0.049 Uiso 1 1 calc R
C16C C 0.4392(2) -0.2028(5) 0.91750(9) 0.0382(7) Uani 1 1 d .
H16C H 0.3775 -0.2802 0.9021 0.046 Uiso 1 1 calc R

loop_
_atom_site_aniso_label
_atom_site_aniso_U_11
_atom_site_aniso_U_22
_atom_site_aniso_U_33
_atom_site_aniso_U_23
_atom_site_aniso_U_13
_atom_site_aniso_U_12
O1A 0.0404(11) 0.0367(12) 0.0363(11) -0.0078(9) 0.0101(9) 0.0031(10)
O2A 0.0321(11) 0.0579(15) 0.0351(11) -0.0128(10) -0.0004(9) 0.0047(10)
O3A 0.0384(11) 0.0408(12) 0.0376(11) 0.0125(10) 0.0092(9) -0.0040(10)
N1A 0.0226(11) 0.0294(13) 0.0275(11) 0.0013(10) 0.0064(9) 0.0020(10)
C1A 0.0293(15) 0.0403(19) 0.0210(13) 0.0006(13) 0.0046(11) -0.0014(14)
C2A 0.0376(17) 0.063(2) 0.0261(15) 0.0053(15) 0.0045(12) 0.0152(15)
C3A 0.0283(14) 0.0278(16) 0.0303(14) 0.0070(12) 0.0090(11) 0.0066(12)
C4A 0.0232(13) 0.0245(14) 0.0259(13) -0.0019(11) 0.0078(10) -0.0011(11)
C5A 0.0344(15) 0.0248(15) 0.0275(14) -0.0042(12) 0.0024(12) -0.0033(13)
C6A 0.0349(16) 0.0354(18) 0.0368(16) -0.0054(13) -0.0032(12) 0.0009(14)
C7A 0.0274(15) 0.0435(19) 0.0420(17) -0.0067(14) 0.0066(13) -0.0009(13)
C8A 0.0279(15) 0.0432(18) 0.0302(14) 0.0003(14) 0.0098(11) -0.0027(13)
C9A 0.0378(16) 0.0279(16) 0.0423(16) 0.0007(14) 0.0099(13) -0.0031(13)
C10A 0.0303(14) 0.0315(16) 0.0267(14) 0.0020(12) 0.0058(11) 0.0023(12)
C11A 0.0280(14) 0.0318(16) 0.0204(13) 0.0037(12) 0.0049(10) 0.0022(12)
C12A 0.0322(16) 0.0412(18) 0.0350(15) -0.0074(14) 0.0063(12) -0.0003(14)
C13A 0.0281(16) 0.053(2) 0.0458(18) -0.0018(16) 0.0070(13) -0.0004(15)
C14A 0.0374(17) 0.0424(19) 0.0400(16) 0.0033(15) 0.0146(13) 0.0103(14)
C15A 0.0436(18) 0.0314(17) 0.0359(16) -0.0040(13) 0.0130(13) -0.0004(14)
C16A 0.0271(15) 0.0389(18) 0.0342(15) 0.0014(14) 0.0084(12) -0.0037(13)
O1B 0.0385(11) 0.0330(12) 0.0347(11) 0.0051(9) 0.0063(8) -0.0073(10)
O2B 0.0367(11) 0.0643(16) 0.0306(10) 0.0099(10) -0.0057(9) -0.0103(11)
O3B 0.0411(12) 0.0508(14) 0.0413(11) -0.0187(11) 0.0049(9) 0.0040(11)
N1B 0.0277(11) 0.0279(13) 0.0222(11) -0.0013(10) 0.0035(9) -0.0064(10)
C1B 0.0310(15) 0.0370(18) 0.0208(13) 0.0005(12) 0.0054(11) -0.0007(14)
C2B 0.0454(18) 0.063(2) 0.0276(15) -0.0038(15) -0.0009(13) -0.0266(16)
C3B 0.0318(15) 0.0311(16) 0.0276(14) -0.0058(12) 0.0049(11) -0.0107(13)
C4B 0.0247(13) 0.0247(14) 0.0253(13) 0.0019(12) 0.0044(10) -0.0031(12)
C5B 0.0371(16) 0.0275(16) 0.0270(14) 0.0039(12) 0.0004(12) -0.0041(13)
C6B 0.0439(17) 0.0281(16) 0.0345(15) 0.0013(13) -0.0084(12) -0.0052(13)
C7B 0.0292(15) 0.053(2) 0.0403(17) 0.0096(15) 0.0003(13) -0.0069(14)
C8B 0.0264(14) 0.0455(18) 0.0306(14) 0.0039(14) 0.0090(11) -0.0017(14)
C9B 0.0356(15) 0.0301(16) 0.0311(14) 0.0004(13) 0.0048(12) 0.0012(13)
C10B 0.0325(15) 0.0343(17) 0.0265(14) -0.0009(12) 0.0068(11) -0.0066(12)
C11B 0.0301(15) 0.0331(16) 0.0264(14) -0.0069(13) 0.0069(11) -0.0047(13)
C12B 0.0338(16) 0.0420(19) 0.0427(17) -0.0078(14) 0.0052(13) -0.0007(14)
C13B 0.0278(17) 0.073(3) 0.073(2) -0.026(2) 0.0051(15) -0.0049(18)
C14B 0.045(2) 0.065(3) 0.091(3) -0.024(2) 0.027(2) -0.029(2)
C15B 0.058(2) 0.042(2) 0.068(2) -0.0105(18) 0.0356(18) -0.0125(17)
C16B 0.0360(16) 0.0341(18) 0.0412(16) -0.0044(14) 0.0159(13) -0.0032(14)
O1C 0.0543(13) 0.0342(12) 0.0460(12) 0.0052(10) 0.0115(10) 0.0067(11)
O2C 0.0414(12) 0.0359(13) 0.0393(11) 0.0048(10) 0.0160(9) -0.0026(10)
O3C 0.0307(11) 0.0672(15) 0.0478(12) -0.0246(12) -0.0015(9) 0.0037(11)
N1C 0.0259(11) 0.0296(13) 0.0250(11) 0.0011(10) 0.0061(9) 0.0030(10)
C1C 0.0334(15) 0.0281(17) 0.0294(14) -0.0044(13) 0.0034(12) -0.0018(13)
C2C 0.0433(17) 0.0441(19) 0.0481(18) 0.0094(16) 0.0237(14) 0.0075(15)
C3C 0.0239(13) 0.0286(15) 0.0270(13) -0.0042(12) 0.0066(11) 0.0006(12)
C4C 0.0223(13) 0.0285(15) 0.0251(13) 0.0007(12) 0.0038(10) 0.0028(12)
C5C 0.0314(15) 0.0332(16) 0.0256(14) 0.0001(13) -0.0001(12) 0.0063(13)
C6C 0.0326(15) 0.0389(18) 0.0294(14) 0.0038(13) 0.0091(12) 0.0073(13)
C7C 0.0258(15) 0.054(2) 0.0358(16) 0.0007(15) 0.0037(12) 0.0031(14)
C8C 0.0279(15) 0.0421(18) 0.0273(14) -0.0015(14) -0.0011(11) 0.0011(14)
C9C 0.0331(16) 0.0311(17) 0.0410(16) -0.0046(14) 0.0086(12) -0.0079(13)
C10C 0.0336(16) 0.057(2) 0.0284(15) 0.0023(15) 0.0057(12) 0.0128(15)
C11C 0.0319(15) 0.0414(17) 0.0222(13) 0.0005(13) 0.0081(11) 0.0070(13)
C12C 0.0354(16) 0.0316(16) 0.0295(15) 0.0021(13) 0.0076(12) 0.0030(13)
C13C 0.0322(16) 0.053(2) 0.0333(15) 0.0085(15) 0.0097(12) -0.0045(15)
C14C 0.0333(16) 0.059(2) 0.0318(15) 0.0096(16) 0.0130(13) 0.0161(16)
C15C 0.053(2) 0.0349(18) 0.0359(16) 0.0017(14) 0.0155(15) 0.0140(15)
C16C 0.0382(17) 0.045(2) 0.0313(15) -0.0024(14) 0.0046(12) 0.0001(15)

loop_
_atom_type_symbol
_atom_type_description
_atom_type_scat_dispersion_real
_atom_type_scat_dispersion_imag
_atom_type_scat_source
C C 0.0033 0.0016 'International Tables Vol C Tables 4.2.6.8 and 6.1.1.4'
H H 0.0000 0.0000 'International Tables Vol C Tables 4.2.6.8 and 6.1.1.4'
N N 0.0061 0.0033 'International Tables Vol C Tables 4.2.6.8 and 6.1.1.4'
O O 0.0106 0.0060 'International Tables Vol C Tables 4.2.6.8 and 6.1.1.4'

loop_
_geom_angle_atom_site_label_1
_geom_angle_atom_site_label_2
_geom_angle_atom_site_label_3
_geom_angle
C1A O2A C2A 107.4(2)
C1A N1A C4A 119.7(2)
C1A N1A C3A 110.8(2)
C4A N1A C3A 125.7(2)
O1A C1A N1A 128.4(2)
O1A C1A O2A 121.9(3)
N1A C1A O2A 109.7(2)
O2A C2A C3A 104.4(2)
O2A C2A H2AA 110.9
C3A C2A H2AA 110.9
O2A C2A H2AB 110.9
C3A C2A H2AB 110.9
H2AA C2A H2AB 108.9
N1A C3A C2A 97.8(2)
N1A C3A C10A 111.4(2)
C2A C3A C10A 113.1(2)
N1A C3A H3AA 111.3
C2A C3A H3AA 111.3
C10A C3A H3AA 111.3
N1A C4A C5A 120.0(2)
N1A C4A C9A 119.2(2)
C5A C4A C9A 115.3(2)
N1A C4A C8A 123.1(2)
C5A C4A C8A 105.7(2)
C9A C4A C8A 57.99(17)
O3A C5A C4A 124.4(2)
O3A C5A C6A 126.3(3)
C4A C5A C6A 109.3(2)
C5A C6A C7A 104.6(2)
C5A C6A H6AA 110.8
C7A C6A H6AA 110.8
C5A C6A H6AB 110.8
C7A C6A H6AB 110.8
H6AA C6A H6AB 108.9
C8A C7A C6A 105.3(2)
C8A C7A H7AA 110.7
C6A C7A H7AA 110.7
C8A C7A H7AB 110.7
C6A C7A H7AB 110.7
H7AA C7A H7AB 108.8
C9A C8A C7A 118.2(2)
C9A C8A C4A 60.85(17)
C7A C8A C4A 108.7(2)
C9A C8A H8AA 118.4
C7A C8A H8AA 118.4
C4A C8A H8AA 118.4
C8A C9A C4A 61.15(17)
C8A C9A H9AA 117.7
C4A C9A H9AA 117.7
C8A C9A H9AB 117.7
C4A C9A H9AB 117.7
H9AA C9A H9AB 114.8
C11A C10A C3A 113.9(2)
C11A C10A H10A 108.8
C3A C10A H10A 108.8
C11A C10A H10B 108.8
C3A C10A H10B 108.8
H10A C10A H10B 107.7
C12A C11A C16A 118.0(2)
C12A C11A C10A 121.7(3)
C16A C11A C10A 120.3(2)
C11A C12A C13A 120.9(3)
C11A C12A H12A 119.6
C13A C12A H12A 119.6
C14A C13A C12A 120.2(3)
C14A C13A H13A 119.9
C12A C13A H13A 119.9
C13A C14A C15A 119.9(3)
C13A C14A H14A 120.0
C15A C14A H14A 120.0
C14A C15A C16A 119.7(3)
C14A C15A H15A 120.2
C16A C15A H15A 120.2
C15A C16A C11A 121.3(3)
C15A C16A H16A 119.3
C11A C16A H16A 119.3
C1B O2B C2B 108.1(2)
C1B N1B C4B 120.2(2)
C1B N1B C3B 111.0(2)
C4B N1B C3B 125.1(2)
O1B C1B N1B 128.0(2)
O1B C1B O2B 122.6(3)
N1B C1B O2B 109.3(2)
O2B C2B C3B 104.0(2)
O2B C2B H2BA 110.9
C3B C2B H2BA 110.9
O2B C2B H2BB 110.9
C3B C2B H2BB 110.9
H2BA C2B H2BB 109.0
N1B C3B C2B 98.5(2)
N1B C3B C10B 111.8(2)
C2B C3B C10B 114.3(2)
N1B C3B H3BA 110.6
C2B C3B H3BA 110.6
C10B C3B H3BA 110.6
N1B C4B C5B 120.8(2)
N1B C4B C9B 118.9(2)
C5B C4B C9B 115.4(2)
N1B C4B C8B 121.1(2)
C5B C4B C8B 106.1(2)
C9B C4B C8B 58.46(17)
O3B C5B C4B 124.6(2)
O3B C5B C6B 126.3(3)
C4B C5B C6B 109.1(2)
C5B C6B C7B 105.4(2)
C5B C6B H6BA 110.7
C7B C6B H6BA 110.7
C5B C6B H6BB 110.7
C7B C6B H6BB 110.7
H6BA C6B H6BB 108.8
C8B C7B C6B 105.9(2)
C8B C7B H7BA 110.6
C6B C7B H7BA 110.6
C8B C7B H7BB 110.6
C6B C7B H7BB 110.6
H7BA C7B H7BB 108.7
C9B C8B C7B 118.1(2)
C9B C8B C4B 60.31(17)
C7B C8B C4B 108.4(2)
C9B C8B H8BA 118.6
C7B C8B H8BA 118.6
C4B C8B H8BA 118.6
C8B C9B C4B 61.23(18)
C8B C9B H9BA 117.6
C4B C9B H9BA 117.6
C8B C9B H9BB 117.6
C4B C9B H9BB 117.6
H9BA C9B H9BB 114.8
C11B C10B C3B 112.6(2)
C11B C10B H10C 109.1
C3B C10B H10C 109.1
C11B C10B H10D 109.1
C3B C10B H10D 109.1
H10C C10B H10D 107.8
C16B C11B C12B 118.9(3)
C16B C11B C10B 120.4(3)
C12B C11B C10B 120.7(3)
C13B C12B C11B 120.5(3)
C13B C12B H12B 119.8
C11B C12B H12B 119.8
C14B C13B C12B 120.0(3)
C14B C13B H13B 120.0
C12B C13B H13B 120.0
C15B C14B C13B 120.1(3)
C15B C14B H14B 119.9
C13B C14B H14B 119.9
C14B C15B C16B 119.7(4)
C14B C15B H15B 120.1
C16B C15B H15B 120.1
C15B C16B C11B 120.8(3)
C15B C16B H16B 119.6
C11B C16B H16B 119.6
C1C O2C C2C 109.3(2)
C1C N1C C4C 119.6(2)
C1C N1C C3C 112.9(2)
C4C N1C C3C 125.9(2)
O1C C1C N1C 128.8(2)
O1C C1C O2C 121.7(3)
N1C C1C O2C 109.5(2)
O2C C2C C3C 107.1(2)
O2C C2C H2CA 110.3
C3C C2C H2CA 110.3
O2C C2C H2CB 110.3
C3C C2C H2CB 110.3
H2CA C2C H2CB 108.5
N1C C3C C10C 112.7(2)
N1C C3C C2C 99.8(2)
C10C C3C C2C 113.5(2)
N1C C3C H3CA 110.2
C10C C3C H3CA 110.2
C2C C3C H3CA 110.2
N1C C4C C5C 118.8(2)
N1C C4C C8C 122.7(2)
C5C C4C C8C 107.0(2)
N1C C4C C9C 119.4(2)
C5C C4C C9C 115.8(2)
C8C C4C C9C 58.71(18)
O3C C5C C4C 125.9(2)
O3C C5C C6C 126.2(2)
C4C C5C C6C 107.8(2)
C5C C6C C7C 105.5(2)
C5C C6C H6CA 110.6
C7C C6C H6CA 110.6
C5C C6C H6CB 110.6
C7C C6C H6CB 110.6
H6CA C6C H6CB 108.8
C6C C7C C8C 104.6(2)
C6C C7C H7CA 110.8
C8C C7C H7CA 110.8
C6C C7C H7CB 110.8
C8C C7C H7CB 110.8
H7CA C7C H7CB 108.9
C9C C8C C4C 61.00(17)
C9C C8C C7C 117.9(2)
C4C C8C C7C 108.4(2)
C9C C8C H8CA 118.6
C4C C8C H8CA 118.6
C7C C8C H8CA 118.6
C8C C9C C4C 60.29(18)
C8C C9C H9CA 117.7
C4C C9C H9CA 117.7
C8C C9C H9CB 117.7
C4C C9C H9CB 117.7
H9CA C9C H9CB 114.9
C11C C10C C3C 113.5(2)
C11C C10C H10E 108.9
C3C C10C H10E 108.9
C11C C10C H10F 108.9
C3C C10C H10F 108.9
H10E C10C H10F 107.7
C12C C11C C16C 117.7(3)
C12C C11C C10C 120.1(3)
C16C C11C C10C 122.2(3)
C13C C12C C11C 121.2(3)
C13C C12C H12C 119.4
C11C C12C H12C 119.4
C14C C13C C12C 120.4(3)
C14C C13C H13C 119.8
C12C C13C H13C 119.8
C15C C14C C13C 119.5(3)
C15C C14C H14C 120.2
C13C C14C H14C 120.2
C14C C15C C16C 120.4(3)
C14C C15C H15C 119.8
C16C C15C H15C 119.8
C15C C16C C11C 120.8(3)
C15C C16C H16C 119.6
C11C C16C H16C 119.6

loop_
_geom_bond_atom_site_label_1
_geom_bond_atom_site_label_2
_geom_bond_distance
O1A C1A 1.217(3)
O2A C1A 1.352(3)
O2A C2A 1.450(4)
O3A C5A 1.212(3)
N1A C1A 1.346(4)
N1A C4A 1.419(3)
N1A C3A 1.473(3)
C2A C3A 1.516(4)
C2A H2AA 0.9900
C2A H2AB 0.9900
C3A C10A 1.530(3)
C3A H3AA 1.0000
C4A C5A 1.486(4)
C4A C9A 1.524(4)
C4A C8A 1.529(3)
C5A C6A 1.511(4)
C6A C7A 1.541(4)
C6A H6AA 0.9900
C6A H6AB 0.9900
C7A C8A 1.509(4)
C7A H7AA 0.9900
C7A H7AB 0.9900
C8A C9A 1.480(4)
C8A H8AA 1.0000
C9A H9AA 0.9900
C9A H9AB 0.9900
C10A C11A 1.513(3)
C10A H10A 0.9900
C10A H10B 0.9900
C11A C12A 1.384(4)
C11A C16A 1.390(4)
C12A C13A 1.385(4)
C12A H12A 0.9500
C13A C14A 1.375(4)
C13A H13A 0.9500
C14A C15A 1.377(4)
C14A H14A 0.9500
C15A C16A 1.383(4)
C15A H15A 0.9500
C16A H16A 0.9500
O1B C1B 1.212(3)
O2B C1B 1.350(3)
O2B C2B 1.456(4)
O3B C5B 1.214(3)
N1B C1B 1.350(4)
N1B C4B 1.412(3)
N1B C3B 1.466(3)
C2B C3B 1.516(4)
C2B H2BA 0.9900
C2B H2BB 0.9900
C3B C10B 1.530(3)
C3B H3BA 1.0000
C4B C5B 1.494(4)
C4B C9B 1.510(4)
C4B C8B 1.524(3)
C5B C6B 1.503(4)
C6B C7B 1.532(4)
C6B H6BA 0.9900
C6B H6BB 0.9900
C7B C8B 1.508(4)
C7B H7BA 0.9900
C7B H7BB 0.9900
C8B C9B 1.481(4)
C8B H8BA 1.0000
C9B H9BA 0.9900
C9B H9BB 0.9900
C10B C11B 1.500(4)
C10B H10C 0.9900
C10B H10D 0.9900
C11B C16B 1.385(4)
C11B C12B 1.386(4)
C12B C13B 1.379(4)
C12B H12B 0.9500
C13B C14B 1.379(6)
C13B H13B 0.9500
C14B C15B 1.379(5)
C14B H14B 0.9500
C15B C16B 1.379(4)
C15B H15B 0.9500
C16B H16B 0.9500
O1C C1C 1.207(3)
O2C C1C 1.362(3)
O2C C2C 1.431(4)
O3C C5C 1.202(3)
N1C C1C 1.346(3)
N1C C4C 1.427(3)
N1C C3C 1.465(3)
C2C C3C 1.523(4)
C2C H2CA 0.9900
C2C H2CB 0.9900
C3C C10C 1.521(4)
C3C H3CA 1.0000
C4C C5C 1.489(4)
C4C C8C 1.502(3)
C4C C9C 1.512(4)
C5C C6C 1.512(4)
C6C C7C 1.526(4)
C6C H6CA 0.9900
C6C H6CB 0.9900
C7C C8C 1.528(4)
C7C H7CA 0.9900
C7C H7CB 0.9900
C8C C9C 1.478(4)
C8C H8CA 1.0000
C9C H9CA 0.9900
C9C H9CB 0.9900
C10C C11C 1.508(4)
C10C H10E 0.9900
C10C H10F 0.9900
C11C C12C 1.384(4)
C11C C16C 1.395(4)
C12C C13C 1.380(4)
C12C H12C 0.9500
C13C C14C 1.375(4)
C13C H13C 0.9500
C14C C15C 1.368(4)
C14C H14C 0.9500
C15C C16C 1.387(4)
C15C H15C 0.9500
C16C H16C 0.9500

loop_
_geom_torsion_atom_site_label_1
_geom_torsion_atom_site_label_2
_geom_torsion_atom_site_label_3
_geom_torsion_atom_site_label_4
_geom_torsion
C4A N1A C1A O1A -7.7(4)
C3A N1A C1A O1A -166.9(3)
C4A N1A C1A O2A 171.3(2)
C3A N1A C1A O2A 12.1(3)
C2A O2A C1A O1A -171.7(2)
C2A O2A C1A N1A 9.2(3)
C1A O2A C2A C3A -25.8(3)
C1A N1A C3A C2A -26.3(3)
C4A N1A C3A C2A 176.0(2)
C1A N1A C3A C10A 92.3(3)
C4A N1A C3A C10A -65.4(3)
O2A C2A C3A N1A 30.0(2)
O2A C2A C3A C10A -87.3(3)
C1A N1A C4A C5A -58.5(3)
C3A N1A C4A C5A 97.4(3)
C1A N1A C4A C9A 148.8(2)
C3A N1A C4A C9A -55.2(3)
C1A N1A C4A C8A 80.0(3)
C3A N1A C4A C8A -124.1(3)
N1A C4A C5A O3A -19.0(4)
C9A C4A C5A O3A 134.6(3)
C8A C4A C5A O3A -163.8(3)
N1A C4A C5A C6A 158.7(2)
C9A C4A C5A C6A -47.6(3)
C8A C4A C5A C6A 13.9(3)
O3A C5A C6A C7A 153.5(3)
C4A C5A C6A C7A -24.2(3)
C5A C6A C7A C8A 24.6(3)
C6A C7A C8A C9A 49.6(3)
C6A C7A C8A C4A -16.7(3)
N1A C4A C8A C9A 106.2(3)
C5A C4A C8A C9A -110.4(2)
N1A C4A C8A C7A -141.3(3)
C5A C4A C8A C7A 2.1(3)
C9A C4A C8A C7A 112.5(3)
C7A C8A C9A C4A -96.7(3)
N1A C4A C9A C8A -112.9(2)
C5A C4A C9A C8A 93.3(2)
N1A C3A C10A C11A 177.6(2)
C2A C3A C10A C11A -73.4(3)
C3A C10A C11A C12A 95.6(3)
C3A C10A C11A C16A -84.7(3)
C16A C11A C12A C13A 0.1(4)
C10A C11A C12A C13A 179.8(3)
C11A C12A C13A C14A -0.8(4)
C12A C13A C14A C15A 0.1(4)
C13A C14A C15A C16A 1.2(4)
C14A C15A C16A C11A -1.9(4)
C12A C11A C16A C15A 1.3(4)
C10A C11A C16A C15A -178.4(2)
C4B N1B C1B O1B -8.4(4)
C3B N1B C1B O1B -168.0(3)
C4B N1B C1B O2B 172.0(2)
C3B N1B C1B O2B 12.4(3)
C2B O2B C1B O1B -171.5(3)
C2B O2B C1B N1B 8.1(3)
C1B O2B C2B C3B -24.2(3)
C1B N1B C3B C2B -25.8(3)
C4B N1B C3B C2B 175.9(3)
C1B N1B C3B C10B 94.7(3)
C4B N1B C3B C10B -63.6(3)
O2B C2B C3B N1B 28.7(3)
O2B C2B C3B C10B -90.0(3)
C1B N1B C4B C5B -59.1(3)
C3B N1B C4B C5B 97.4(3)
C1B N1B C4B C9B 146.8(2)
C3B N1B C4B C9B -56.6(3)
C1B N1B C4B C8B 78.3(3)
C3B N1B C4B C8B -125.2(3)
N1B C4B C5B O3B -22.8(4)
C9B C4B C5B O3B 132.1(3)
C8B C4B C5B O3B -165.7(3)
N1B C4B C5B C6B 155.2(2)
C9B C4B C5B C6B -49.9(3)
C8B C4B C5B C6B 12.3(3)
O3B C5B C6B C7B 156.3(3)
C4B C5B C6B C7B -21.6(3)
C5B C6B C7B C8B 22.3(3)
C6B C7B C8B C9B 50.4(3)
C6B C7B C8B C4B -15.2(3)
N1B C4B C8B C9B 106.9(3)
C5B C4B C8B C9B -110.3(2)
N1B C4B C8B C7B -140.7(3)
C5B C4B C8B C7B 2.1(3)
C9B C4B C8B C7B 112.4(3)
C7B C8B C9B C4B -96.2(3)
N1B C4B C9B C8B -110.7(2)
C5B C4B C9B C8B 93.9(2)
N1B C3B C10B C11B 179.6(2)
C2B C3B C10B C11B -69.6(3)
C3B C10B C11B C16B -88.6(3)
C3B C10B C11B C12B 91.3(3)
C16B C11B C12B C13B 0.2(4)
C10B C11B C12B C13B -179.7(3)
C11B C12B C13B C14B 0.1(5)
C12B C13B C14B C15B -1.3(5)
C13B C14B C15B C16B 2.2(5)
C14B C15B C16B C11B -1.9(4)
C12B C11B C16B C15B 0.8(4)
C10B C11B C16B C15B -179.4(3)
C4C N1C C1C O1C -7.2(4)
C3C N1C C1C O1C -173.7(3)
C4C N1C C1C O2C 173.1(2)
C3C N1C C1C O2C 6.5(3)
C2C O2C C1C O1C -178.1(3)
C2C O2C C1C N1C 1.6(3)
C1C O2C C2C C3C -8.6(3)
C1C N1C C3C C10C 109.7(3)
C4C N1C C3C C10C -55.8(3)
C1C N1C C3C C2C -11.0(3)
C4C N1C C3C C2C -176.5(2)
O2C C2C C3C N1C 11.3(3)
O2C C2C C3C C10C -108.9(3)
C1C N1C C4C C5C -68.9(3)
C3C N1C C4C C5C 95.7(3)
C1C N1C C4C C8C 69.6(3)
C3C N1C C4C C8C -125.7(3)
C1C N1C C4C C9C 139.4(3)
C3C N1C C4C C9C -56.0(3)
N1C C4C C5C O3C -18.7(4)
C8C C4C C5C O3C -163.1(3)
C9C C4C C5C O3C 134.0(3)
N1C C4C C5C C6C 158.5(2)
C8C C4C C5C C6C 14.2(3)
C9C C4C C5C C6C -48.7(3)
O3C C5C C6C C7C 152.4(3)
C4C C5C C6C C7C -24.8(3)
C5C C6C C7C C8C 25.3(3)
N1C C4C C8C C9C 107.0(3)
C5C C4C C8C C9C -110.3(2)
N1C C4C C8C C7C -140.6(3)
C5C C4C C8C C7C 2.0(3)
C9C C4C C8C C7C 112.3(3)
C6C C7C C8C C9C 49.2(3)
C6C C7C C8C C4C -17.0(3)
C7C C8C C9C C4C -96.5(3)
N1C C4C C9C C8C -112.5(2)
C5C C4C C9C C8C 94.9(2)
N1C C3C C10C C11C -168.4(2)
C2C C3C C10C C11C -55.9(4)
C3C C10C C11C C12C 130.0(3)
C3C C10C C11C C16C -51.0(4)
C16C C11C C12C C13C 0.2(4)
C10C C11C C12C C13C 179.2(2)
C11C C12C C13C C14C 0.6(4)
C12C C13C C14C C15C -0.1(4)
C13C C14C C15C C16C -1.2(4)
C14C C15C C16C C11C 2.0(4)
C12C C11C C16C C15C -1.4(4)
C10C C11C C16C C15C 179.5(3)
